data_7225297
loop_
_publ_author_name
'k, harsha vardhan reddy'
'R, Uday Kumar'
'V, Prakash reddy'
'G, Satish'
'Nanubolu, Jagadeesh Babu'
'Yadavalli, Venkata Durga Nageswar'

_publ_section_title
;
 Ru-Catalyzed highly site-selective C-H bond arylation of
 9-(pyrimidin-2-yl)-9H-carbazole
;
_journal_name_full 'RSC Adv.'
_journal_paper_doi 10.1039/C6RA09825H
_journal_year 2016
_chemical_formula_moiety 'C23 H17 N3'
_chemical_formula_sum 'C23 H17 N3'
_chemical_formula_weight 335.40
_chemical_name_systematic
; 
 9-(pyrimidin-2-yl)-1-(p-tolyl)-9H-carbazole 
;
_space_group_IT_number 14
_symmetry_cell_setting monoclinic
_symmetry_space_group_name_Hall '-P 2yn'
_symmetry_space_group_name_H-M 'P 1 21/n 1'
_atom_sites_solution_hydrogens geom
_atom_sites_solution_primary direct
_atom_sites_solution_secondary difmap
_audit_creation_method SHELXL-97
_audit_update_record
;
2015-04-13 deposited with the CCDC.
2016-05-19 downloaded from the CCDC.
;
_cell_angle_alpha 90.00
_cell_angle_beta 96.6930(10)
_cell_angle_gamma 90.00
_cell_formula_units_Z 4
_cell_length_a 9.5942(6)
_cell_length_b 11.3101(7)
_cell_length_c 16.4330(10)
_cell_measurement_reflns_used 9274
_cell_measurement_temperature 293(2)
_cell_measurement_theta_max 28.27
_cell_measurement_theta_min 2.19
_cell_volume 1771.01(19)
_computing_cell_refinement 'Bruker SMART'
_computing_data_collection 'Bruker SMART'
_computing_data_reduction 'Bruker SAINT'
_computing_molecular_graphics 'Bruker SHELXTL'
_computing_publication_material 'Bruker SHELXTL'
_computing_structure_refinement 'SHELXL-97 (Sheldrick, 1997)'
_computing_structure_solution 'SHELXS-97 (Sheldrick, 1990)'
_diffrn_ambient_temperature 293(2)
_diffrn_measured_fraction_theta_full 0.999
_diffrn_measured_fraction_theta_max 0.999
_diffrn_measurement_device_type 'CCD area detector'
_diffrn_measurement_method 'phi and omega scans'
_diffrn_radiation_monochromator graphite
_diffrn_radiation_source 'fine-focus sealed tube'
_diffrn_radiation_type MoK\a
_diffrn_radiation_wavelength 0.71073
_diffrn_reflns_av_R_equivalents 0.0178
_diffrn_reflns_av_sigmaI/netI 0.0128
_diffrn_reflns_limit_h_max 11
_diffrn_reflns_limit_h_min -11
_diffrn_reflns_limit_k_max 13
_diffrn_reflns_limit_k_min -13
_diffrn_reflns_limit_l_max 19
_diffrn_reflns_limit_l_min -19
_diffrn_reflns_number 16640
_diffrn_reflns_theta_full 25.00
_diffrn_reflns_theta_max 25.00
_diffrn_reflns_theta_min 2.19
_exptl_absorpt_coefficient_mu 0.075
_exptl_absorpt_correction_T_max 0.9792
_exptl_absorpt_correction_T_min 0.9640
_exptl_absorpt_correction_type multi-scan
_exptl_absorpt_process_details 'Bruker AXS SADABS program'
_exptl_crystal_colour colourless
_exptl_crystal_density_diffrn 1.258
_exptl_crystal_density_method 'not measured'
_exptl_crystal_description block
_exptl_crystal_F_000 704
_exptl_crystal_recrystallization_method 'Re-crystallisation from solvent: Ethylacetate'
_exptl_crystal_size_max 0.49
_exptl_crystal_size_mid 0.33
_exptl_crystal_size_min 0.28
_refine_diff_density_max 0.152
_refine_diff_density_min -0.182
_refine_diff_density_rms 0.044
_refine_ls_extinction_method none
_refine_ls_goodness_of_fit_ref 1.035
_refine_ls_hydrogen_treatment constr
_refine_ls_matrix_type full
_refine_ls_number_parameters 236
_refine_ls_number_reflns 3128
_refine_ls_number_restraints 0
_refine_ls_restrained_S_all 1.035
_refine_ls_R_factor_all 0.0415
_refine_ls_R_factor_gt 0.0377
_refine_ls_shift/su_max 0.002
_refine_ls_shift/su_mean 0.000
_refine_ls_structure_factor_coef Fsqd
_refine_ls_weighting_details 'calc w=1/[\s^2^(Fo^2^)+(0.0643P)^2^+0.2227P] where P=(Fo^2^+2Fc^2^)/3'
_refine_ls_weighting_scheme calc
_refine_ls_wR_factor_gt 0.1041
_refine_ls_wR_factor_ref 0.1089
_reflns_number_gt 2784
_reflns_number_total 3128
_reflns_threshold_expression >2sigma(I)
_cod_data_source_file c6ra09825h2.cif
_cod_data_source_block av90m
_cod_depositor_comments
;
The following automatic conversions were performed:

'_symmetry_cell_setting' value 'Monoclinic' changed to 'monoclinic'
according to
/usr/data/users/saulius/crontab/automatic-downloads/rss-feeds/RSC/lib/dictionaries/cif_core.dic
dictionary named 'cif_core.dic' version 2.4.2 from 2011-04-26.

Automatic conversion script
Id: cif_fix_values 4268 2015-11-12 08:31:59Z antanas 
;
_cod_original_sg_symbol_Hall ' -P 2yn'
_cod_original_sg_symbol_H-M 'P 21/n  '
_cod_database_code 7225297

loop_
_symmetry_equiv_pos_as_xyz
'x, y, z'
'-x+1/2, y+1/2, -z+1/2'
'-x, -y, -z'
'x-1/2, -y-1/2, z-1/2'

loop_
_atom_site_label
_atom_site_type_symbol
_atom_site_fract_x
_atom_site_fract_y
_atom_site_fract_z
_atom_site_U_iso_or_equiv
_atom_site_adp_type
_atom_site_occupancy
_atom_site_symmetry_multiplicity
_atom_site_calc_flag
_atom_site_refinement_flags
C2 C 0.32828(13) 0.41313(12) 0.26062(8) 0.0577(3) Uani 1 1 d .
H2 H 0.3768 0.3440 0.2762 0.069 Uiso 1 1 calc R
C3 C 0.40019(14) 0.51772(13) 0.26449(9) 0.0634(4) Uani 1 1 d .
H3 H 0.4963 0.5207 0.2808 0.076 Uiso 1 1 calc R
C4 C 0.32441(14) 0.61770(12) 0.24335(9) 0.0605(3) Uani 1 1 d .
H4 H 0.3706 0.6901 0.2458 0.073 Uiso 1 1 calc R
C5 C -0.07839(12) 0.54799(10) 0.11561(7) 0.0484(3) Uani 1 1 d .
C1 C 0.12889(12) 0.50883(9) 0.21678(7) 0.0427(3) Uani 1 1 d .
C6 C -0.02728(14) 0.63093(12) 0.06433(8) 0.0588(3) Uani 1 1 d .
H6 H 0.0597 0.6666 0.0776 0.071 Uiso 1 1 calc R
C7 C -0.11130(17) 0.65818(14) -0.00726(9) 0.0727(4) Uani 1 1 d .
H7 H -0.0799 0.7135 -0.0428 0.087 Uiso 1 1 calc R
C8 C -0.24104(18) 0.60540(16) -0.02758(9) 0.0780(5) Uani 1 1 d .
H8 H -0.2955 0.6262 -0.0760 0.094 Uiso 1 1 calc R
C9 C -0.28986(15) 0.52251(14) 0.02336(9) 0.0689(4) Uani 1 1 d .
H9 H -0.3766 0.4867 0.0094 0.083 Uiso 1 1 calc R
C10 C -0.20811(13) 0.49291(11) 0.09592(8) 0.0536(3) Uani 1 1 d .
C11 C -0.22782(12) 0.41182(11) 0.16173(8) 0.0528(3) Uani 1 1 d .
C12 C -0.11006(12) 0.42173(10) 0.22027(7) 0.0465(3) Uani 1 1 d .
C16 C -0.33637(14) 0.33487(14) 0.17510(9) 0.0674(4) Uani 1 1 d .
H16 H -0.4148 0.3272 0.1365 0.081 Uiso 1 1 calc R
C15 C -0.32519(16) 0.27090(14) 0.24626(9) 0.0713(4) Uani 1 1 d .
H15 H -0.3948 0.2167 0.2549 0.086 Uiso 1 1 calc R
C14 C -0.21171(15) 0.28583(12) 0.30541(9) 0.0630(3) Uani 1 1 d .
H14 H -0.2087 0.2422 0.3535 0.076 Uiso 1 1 calc R
C13 C -0.10158(13) 0.36336(10) 0.29622(7) 0.0508(3) Uani 1 1 d .
C17 C 0.00873(13) 0.38549(10) 0.36510(7) 0.0508(3) Uani 1 1 d .
C22 C 0.07330(15) 0.29323(12) 0.41111(8) 0.0613(3) Uani 1 1 d .
H22 H 0.0456 0.2158 0.3990 0.074 Uiso 1 1 calc R
C21 C 0.17752(16) 0.31463(14) 0.47430(8) 0.0695(4) Uani 1 1 d .
H21 H 0.2199 0.2512 0.5035 0.083 Uiso 1 1 calc R
C20 C 0.22067(15) 0.42839(15) 0.49527(9) 0.0681(4) Uani 1 1 d .
C19 C 0.15432(15) 0.52043(13) 0.45099(8) 0.0641(4) Uani 1 1 d .
H19 H 0.1806 0.5978 0.4644 0.077 Uiso 1 1 calc R
C18 C 0.05030(14) 0.50012(11) 0.38756(8) 0.0549(3) Uani 1 1 d .
H18 H 0.0070 0.5639 0.3592 0.066 Uiso 1 1 calc R
C23 C 0.33246(19) 0.4506(2) 0.56579(11) 0.0981(6) Uani 1 1 d .
H23A H 0.2937 0.4394 0.6165 0.147 Uiso 1 1 calc R
H23B H 0.3663 0.5302 0.5629 0.147 Uiso 1 1 calc R
H23C H 0.4087 0.3964 0.5629 0.147 Uiso 1 1 calc R
N1 N -0.01651(10) 0.50379(8) 0.19145(6) 0.0449(2) Uani 1 1 d .
N2 N 0.19142(10) 0.40634(8) 0.23538(6) 0.0482(3) Uani 1 1 d .
N3 N 0.18623(11) 0.61531(8) 0.21933(7) 0.0540(3) Uani 1 1 d .

loop_
_atom_site_aniso_label
_atom_site_aniso_U_11
_atom_site_aniso_U_22
_atom_site_aniso_U_33
_atom_site_aniso_U_23
_atom_site_aniso_U_13
_atom_site_aniso_U_12
C2 0.0542(7) 0.0531(7) 0.0646(8) 0.0063(6) 0.0027(6) 0.0082(6)
C3 0.0503(7) 0.0670(8) 0.0708(9) 0.0022(7) -0.0021(6) -0.0048(6)
C4 0.0602(8) 0.0508(7) 0.0698(8) 0.0016(6) 0.0039(6) -0.0139(6)
C5 0.0525(6) 0.0471(6) 0.0469(6) -0.0001(5) 0.0110(5) 0.0110(5)
C1 0.0486(6) 0.0384(6) 0.0422(6) 0.0010(4) 0.0102(5) 0.0000(4)
C6 0.0643(8) 0.0576(7) 0.0561(7) 0.0085(6) 0.0138(6) 0.0106(6)
C7 0.0858(10) 0.0783(10) 0.0558(8) 0.0169(7) 0.0156(7) 0.0213(8)
C8 0.0772(10) 0.1014(12) 0.0537(8) 0.0057(8) 0.0005(7) 0.0289(9)
C9 0.0572(8) 0.0891(10) 0.0592(8) -0.0053(7) 0.0012(6) 0.0143(7)
C10 0.0484(7) 0.0606(7) 0.0523(7) -0.0072(5) 0.0081(5) 0.0095(5)
C11 0.0480(6) 0.0558(7) 0.0557(7) -0.0085(6) 0.0110(5) 0.0009(5)
C12 0.0476(6) 0.0412(6) 0.0526(6) -0.0036(5) 0.0133(5) -0.0008(5)
C16 0.0523(7) 0.0763(9) 0.0743(9) -0.0158(7) 0.0104(6) -0.0120(7)
C15 0.0683(9) 0.0683(9) 0.0808(10) -0.0066(7) 0.0232(7) -0.0228(7)
C14 0.0710(8) 0.0555(7) 0.0655(8) 0.0007(6) 0.0214(7) -0.0139(6)
C13 0.0570(7) 0.0445(6) 0.0532(7) -0.0014(5) 0.0165(5) -0.0019(5)
C17 0.0602(7) 0.0493(6) 0.0457(6) 0.0023(5) 0.0181(5) -0.0018(5)
C22 0.0803(9) 0.0526(7) 0.0534(7) 0.0052(6) 0.0178(6) 0.0017(6)
C21 0.0804(10) 0.0771(10) 0.0521(7) 0.0100(7) 0.0129(7) 0.0147(8)
C20 0.0637(8) 0.0912(11) 0.0509(7) -0.0030(7) 0.0126(6) 0.0024(8)
C19 0.0701(9) 0.0677(9) 0.0564(8) -0.0105(6) 0.0158(6) -0.0090(7)
C18 0.0654(8) 0.0516(7) 0.0496(7) 0.0000(5) 0.0145(6) -0.0003(6)
C23 0.0800(11) 0.1384(17) 0.0729(11) -0.0098(11) -0.0039(9) 0.0015(11)
N1 0.0455(5) 0.0425(5) 0.0473(5) 0.0040(4) 0.0078(4) 0.0009(4)
N2 0.0512(6) 0.0405(5) 0.0536(6) 0.0028(4) 0.0093(4) 0.0028(4)
N3 0.0567(6) 0.0405(5) 0.0649(6) 0.0031(4) 0.0078(5) -0.0040(4)

loop_
_atom_type_symbol
_atom_type_description
_atom_type_scat_dispersion_real
_atom_type_scat_dispersion_imag
_atom_type_scat_source
C C 0.0033 0.0016 'International Tables Vol C Tables 4.2.6.8 and 6.1.1.4'
H H 0.0000 0.0000 'International Tables Vol C Tables 4.2.6.8 and 6.1.1.4'
N N 0.0061 0.0033 'International Tables Vol C Tables 4.2.6.8 and 6.1.1.4'

loop_
_geom_angle_atom_site_label_1
_geom_angle_atom_site_label_2
_geom_angle_atom_site_label_3
_geom_angle
N2 C2 C3 122.55(11)
N2 C2 H2 118.7
C3 C2 H2 118.7
C4 C3 C2 116.96(12)
C4 C3 H3 121.5
C2 C3 H3 121.5
N3 C4 C3 122.50(11)
N3 C4 H4 118.7
C3 C4 H4 118.7
C6 C5 C10 121.97(12)
C6 C5 N1 129.40(12)
C10 C5 N1 108.62(10)
N3 C1 N2 127.88(11)
N3 C1 N1 116.09(10)
N2 C1 N1 116.02(9)
C7 C6 C5 117.09(13)
C7 C6 H6 121.5
C5 C6 H6 121.5
C6 C7 C8 121.86(14)
C6 C7 H7 119.1
C8 C7 H7 119.1
C9 C8 C7 120.47(13)
C9 C8 H8 119.8
C7 C8 H8 119.8
C8 C9 C10 119.24(14)
C8 C9 H9 120.4
C10 C9 H9 120.4
C9 C10 C5 119.36(13)
C9 C10 C11 133.16(13)
C5 C10 C11 107.47(11)
C16 C11 C12 119.96(12)
C16 C11 C10 132.73(12)
C12 C11 C10 107.31(10)
C11 C12 C13 122.07(11)
C11 C12 N1 108.41(10)
C13 C12 N1 129.32(11)
C15 C16 C11 118.62(13)
C15 C16 H16 120.7
C11 C16 H16 120.7
C16 C15 C14 120.86(13)
C16 C15 H15 119.6
C14 C15 H15 119.6
C15 C14 C13 123.03(13)
C15 C14 H14 118.5
C13 C14 H14 118.5
C14 C13 C12 115.16(12)
C14 C13 C17 120.49(11)
C12 C13 C17 124.24(11)
C22 C17 C18 117.29(12)
C22 C17 C13 121.53(11)
C18 C17 C13 121.17(11)
C21 C22 C17 121.10(13)
C21 C22 H22 119.5
C17 C22 H22 119.5
C22 C21 C20 121.44(13)
C22 C21 H21 119.3
C20 C21 H21 119.3
C19 C20 C21 117.61(13)
C19 C20 C23 121.51(16)
C21 C20 C23 120.85(16)
C18 C19 C20 121.47(14)
C18 C19 H19 119.3
C20 C19 H19 119.3
C19 C18 C17 121.06(12)
C19 C18 H18 119.5
C17 C18 H18 119.5
C20 C23 H23A 109.5
C20 C23 H23B 109.5
H23A C23 H23B 109.5
C20 C23 H23C 109.5
H23A C23 H23C 109.5
H23B C23 H23C 109.5
C5 N1 C1 123.20(10)
C5 N1 C12 108.15(9)
C1 N1 C12 125.02(9)
C1 N2 C2 115.14(10)
C1 N3 C4 114.94(10)

loop_
_geom_bond_atom_site_label_1
_geom_bond_atom_site_label_2
_geom_bond_distance
C2 N2 1.3324(15)
C2 C3 1.3672(19)
C2 H2 0.9300
C3 C4 1.3672(19)
C3 H3 0.9300
C4 N3 1.3387(16)
C4 H4 0.9300
C5 C6 1.3881(18)
C5 C10 1.3956(18)
C5 N1 1.4083(15)
C1 N3 1.3227(14)
C1 N2 1.3246(14)
C1 N1 1.4096(15)
C6 C7 1.3811(19)
C6 H6 0.9300
C7 C8 1.386(2)
C7 H7 0.9300
C8 C9 1.375(2)
C8 H8 0.9300
C9 C10 1.3896(19)
C9 H9 0.9300
C10 C11 1.4471(19)
C11 C16 1.3942(18)
C11 C12 1.4004(17)
C12 C13 1.4058(17)
C12 N1 1.4108(14)
C16 C15 1.369(2)
C16 H16 0.9300
C15 C14 1.383(2)
C15 H15 0.9300
C14 C13 1.3948(18)
C14 H14 0.9300
C13 C17 1.4781(18)
C17 C22 1.3910(18)
C17 C18 1.3935(17)
C22 C21 1.3765(19)
C22 H22 0.9300
C21 C20 1.383(2)
C21 H21 0.9300
C20 C19 1.382(2)
C20 C23 1.506(2)
C19 C18 1.3759(19)
C19 H19 0.9300
C18 H18 0.9300
C23 H23A 0.9600
C23 H23B 0.9600
C23 H23C 0.9600
